data_2005352
loop_
_publ_author_name
'Hynes, R. C.'
'Willis, C. J.'
'Payne, N. C.'

_publ_section_title
;
 A Condensed Dialkoxide Complex of Copper(II),
 [(CH~3~)~2~NCH~2~CH~2~N(CH~3~)~2~]Cu[{OC(CF~3~)~2~}~2~O]
;
_journal_issue 9
_journal_name_full 'Acta Crystallographica Section C'
_journal_page_first 2173
_journal_page_last 2176
_journal_paper_doi 10.1107/S0108270196005811
_journal_volume 52
_journal_year 1996
_chemical_formula_analytical 'C12.2 H15.5 Cu1.03 F12 N2.05 O3'
_chemical_formula_iupac '[Cu (C6 F12 O3) (C6 H16 N2)]'
_chemical_formula_sum 'C12 H16 Cu F12 N2 O3'
_chemical_formula_weight 527.80
_chemical_melting_point 467.1(10)
_chemical_name_systematic
; [1,1,1,5,5,5-hexafluoro-2,4-bis(trifluoromethyl)3-oxa-
2,4-diolatopentane][N,N,N,N-tetramethylethylenediamine]copper(II)
;
_space_group_IT_number 1
_symmetry_cell_setting triclinic
_symmetry_space_group_name_Hall 'P 1'
_symmetry_space_group_name_H-M 'P 1'
_audit_creation_method SHELXL
_cell_angle_alpha 108.28(2)
_cell_angle_beta 110.66(2)
_cell_angle_gamma 86.16(2)
_cell_formula_units_Z 2
_cell_length_a 9.9019(14)
_cell_length_b 12.2972(15)
_cell_length_c 8.9716(12)
_cell_measurement_reflns_used 20
_cell_measurement_temperature 293(2)
_cell_measurement_theta_max 17
_cell_measurement_theta_min 15
_cell_volume 969.4(3)
_computing_cell_refinement 'CAD-4 Software'
_computing_data_collection 'CAD-4 Software (Enraf-Nonius, 1989)'
_computing_data_reduction 'SDP-Plus (Frenz, 1985)'
_computing_molecular_graphics 'SHELXTL/PC (Sheldrick, 1990)'
_computing_publication_material SHELXL93
_computing_structure_refinement 'SHELXL93 (Sheldrick, 1993)'
_computing_structure_solution 'MULTAN11/82 (Main et al., 1982)'
_diffrn_ambient_temperature 293(2)
_diffrn_measurement_device 'Enraf-Nonius CAD-4F'
_diffrn_measurement_method '\q/2\q scans with moving backgrounds'
_diffrn_radiation_monochromator graphite
_diffrn_radiation_source 'fine-focus sealed tube'
_diffrn_radiation_type MoK\a
_diffrn_radiation_wavelength 0.71073
_diffrn_reflns_av_R_equivalents 0.0
_diffrn_reflns_av_sigmaI/netI 0.0307
_diffrn_reflns_limit_h_max 11
_diffrn_reflns_limit_h_min -11
_diffrn_reflns_limit_k_max 14
_diffrn_reflns_limit_k_min -14
_diffrn_reflns_limit_l_max 10
_diffrn_reflns_limit_l_min -10
_diffrn_reflns_number 6781
_diffrn_reflns_theta_max 24.97
_diffrn_reflns_theta_min 1.75
_diffrn_standards_decay_% 10.3
_diffrn_standards_interval_time 180
_diffrn_standards_number 4
_exptl_absorpt_coefficient_mu 1.255
_exptl_absorpt_correction_T_max 0.886
_exptl_absorpt_correction_T_min 0.729
_exptl_absorpt_correction_type integration
_exptl_crystal_colour violet
_exptl_crystal_density_diffrn 1.808
_exptl_crystal_density_meas 1.828
_exptl_crystal_density_method 'flotation in a 1,2-dibromoethane/hexanes mixture'
_exptl_crystal_description block
_exptl_crystal_F_000 526
_exptl_crystal_size_max 0.38
_exptl_crystal_size_mid 0.21
_exptl_crystal_size_min 0.19
_refine_diff_density_max 0.448
_refine_diff_density_min -0.464
_refine_ls_abs_structure_details 'Flack (1983) parameter = 0.200(13)'
_refine_ls_abs_structure_Flack 0.200(13)
_refine_ls_extinction_coef 0.0098(9)
_refine_ls_extinction_method SHELXL93
_refine_ls_goodness_of_fit_all 1.035
_refine_ls_goodness_of_fit_obs 1.030
_refine_ls_hydrogen_treatment 'H atoms riding with C---H = 0.95\%A'
_refine_ls_matrix_type full
_refine_ls_number_parameters 423
_refine_ls_number_reflns 6780
_refine_ls_number_restraints 555
_refine_ls_restrained_S_all 1.008
_refine_ls_restrained_S_obs 0.999
_refine_ls_R_factor_all 0.0552
_refine_ls_R_factor_obs 0.0401
_refine_ls_shift/esd_max 0.024
_refine_ls_shift/esd_mean 0.003
_refine_ls_structure_factor_coef Fsqd
_refine_ls_weighting_scheme
;
calc w = 1/[\s^2^(F~o~^2^) + (0.0446P)^2^ + 1.0987P]
where P = (F~o~^2^ + 2F~c~^2^)/3
;
_refine_ls_wR_factor_all 0.1022
_refine_ls_wR_factor_obs 0.0936
_reflns_number_observed 5802
_reflns_number_total 6781
_reflns_observed_criterion >2sigma(I)
_cod_data_source_file fg1118.cif
_cod_data_source_block rhrj
_cod_depositor_comments
;
The following automatic conversions were performed:

'_chemical_melting_point' value '193-195\%C' was changed to
'467.1(10)' - it was converted from degrees Celsius(C) to Kelvins(K),
the average value was taken and precision was estimated.

Automatic conversion script
Id: cif_fix_values 1715 2011-07-08 13:25:40Z adriana 
;
_cod_original_cell_volume 969.4(2)
_cod_database_code 2005352

loop_
_symmetry_equiv_pos_as_xyz
'x, y, z'

loop_
_atom_site_aniso_label
_atom_site_aniso_U_11
_atom_site_aniso_U_22
_atom_site_aniso_U_33
_atom_site_aniso_U_12
_atom_site_aniso_U_13
_atom_site_aniso_U_23
Cu(1) 0.0294(4) 0.0474(4) 0.0406(3) 0.0023(3) 0.0090(3) 0.0182(3)
Cu(2) 0.0353(4) 0.0465(4) 0.0445(4) -0.0009(3) 0.0126(3) 0.0198(3)
O(1) 0.035(2) 0.073(3) 0.043(2) 0.010(2) 0.011(2) 0.028(2)
O(2) 0.037(2) 0.054(2) 0.049(2) -0.003(2) 0.012(2) 0.019(2)
O(3) 0.040(2) 0.065(2) 0.041(2) -0.005(2) 0.008(2) 0.025(2)
O(4) 0.044(2) 0.057(2) 0.079(3) 0.010(2) 0.029(2) 0.042(2)
O(5) 0.036(2) 0.060(3) 0.057(3) 0.002(2) 0.012(2) 0.024(2)
O(6) 0.038(2) 0.066(3) 0.073(3) -0.008(2) 0.004(2) 0.042(2)
N(1) 0.038(2) 0.055(3) 0.055(3) -0.001(2) 0.007(2) 0.018(2)
N(2) 0.045(3) 0.079(4) 0.064(3) 0.006(3) 0.021(3) 0.029(3)
N(3) 0.045(3) 0.054(3) 0.055(3) 0.002(2) 0.015(2) 0.020(2)
N(4) 0.051(3) 0.065(3) 0.055(3) -0.007(2) 0.018(2) 0.026(3)
F(11) 0.084(3) 0.105(4) 0.060(2) -0.006(3) -0.013(2) 0.002(2)
F(12) 0.067(2) 0.156(4) 0.060(2) 0.007(3) 0.009(2) 0.062(3)
F(13) 0.038(2) 0.155(4) 0.068(2) 0.012(2) 0.005(2) 0.048(3)
F(21) 0.089(3) 0.055(2) 0.078(2) -0.006(2) 0.006(2) 0.009(2)
F(22) 0.087(3) 0.072(3) 0.145(4) 0.023(2) 0.072(3) 0.016(3)
F(23) 0.132(4) 0.065(2) 0.110(3) 0.016(2) 0.044(3) 0.054(2)
F(31) 0.090(3) 0.146(4) 0.068(2) 0.002(3) 0.028(2) 0.060(3)
F(32) 0.070(3) 0.094(3) 0.103(3) -0.021(2) 0.045(2) 0.033(2)
F(33) 0.092(3) 0.084(3) 0.073(2) -0.004(2) 0.055(2) 0.012(2)
F(41) 0.099(3) 0.069(2) 0.095(3) 0.021(2) 0.054(2) 0.019(2)
F(42) 0.089(3) 0.058(2) 0.133(4) -0.022(2) 0.024(3) -0.007(2)
F(43) 0.148(4) 0.073(3) 0.110(3) 0.029(3) 0.039(3) 0.057(3)
F(51) 0.083(3) 0.086(3) 0.191(5) -0.001(2) 0.096(4) 0.037(3)
F(52) 0.119(4) 0.050(2) 0.174(5) -0.011(2) 0.088(4) 0.016(3)
F(53) 0.112(4) 0.157(5) 0.214(6) 0.018(3) 0.066(4) 0.148(5)
F(61) 0.065(3) 0.104(3) 0.098(3) 0.014(2) 0.035(2) -0.005(3)
F(62) 0.107(3) 0.153(4) 0.064(2) 0.016(3) 0.033(2) 0.051(3)
F(63) 0.084(3) 0.072(2) 0.072(2) -0.022(2) 0.021(2) 0.004(2)
F(71) 0.042(2) 0.127(4) 0.102(3) 0.004(2) -0.011(2) 0.039(3)
F(72) 0.098(4) 0.068(3) 0.136(4) 0.032(3) -0.022(3) 0.009(3)
F(73) 0.095(4) 0.177(6) 0.181(6) 0.021(4) 0.023(4) 0.137(5)
F(81) 0.122(4) 0.109(3) 0.094(3) 0.025(3) 0.052(3) -0.001(3)
F(82) 0.106(4) 0.109(4) 0.108(4) -0.049(3) 0.045(3) -0.037(3)
F(83) 0.165(5) 0.181(6) 0.061(3) -0.026(4) 0.042(3) 0.028(3)

loop_
_atom_site_label
_atom_site_occupancy
_atom_site_fract_x
_atom_site_fract_y
_atom_site_fract_z
_atom_site_U_iso_or_equiv
_atom_site_thermal_displace_type
_atom_site_calc_flag
_atom_site_refinement_flags
_atom_site_type_symbol
Cu(1) 1 -0.00002(5) 0.00000(4) -0.00003(6) 0.0390(2) Uani d . Cu
Cu(2) 1 0.05195(5) -0.48537(5) -0.51427(6) 0.0410(2) Uani d . Cu
O(1) 1 0.1729(4) -0.0025(4) 0.1779(5) 0.0490(10) Uani d . O
O(2) 1 0.3367(5) 0.0437(4) 0.0670(5) 0.0461(10) Uani d . O
O(3) 1 0.1001(4) 0.0334(3) -0.1269(5) 0.0479(9) Uani d . O
O(4) 1 -0.0586(4) -0.5778(3) -0.4620(5) 0.0530(10) Uani d . O
O(5) 1 -0.2902(5) -0.5158(4) -0.5872(6) 0.0507(11) Uani d . O
O(6) 1 -0.1154(4) -0.4256(4) -0.6397(5) 0.0581(11) Uani d . O
N(1) 1 -0.1885(5) -0.0102(4) -0.1912(6) 0.0514(12) Uani d . N
N(2) 1 -0.1196(6) -0.0242(5) 0.1286(7) 0.0607(14) Uani d . N
N(3) 1 0.2368(6) -0.5289(4) -0.3621(7) 0.0512(12) Uani d . N
N(4) 1 0.1805(5) -0.4036(5) -0.5814(6) 0.0550(13) Uani d . N
C(11) 1 0.2987(6) -0.0211(5) 0.1533(7) 0.0434(13) Uiso d . C
C(12) 1 0.2300(6) 0.0866(4) -0.0522(7) 0.0407(13) Uiso d . C
C(13) 1 -0.2967(8) -0.0627(6) -0.1527(8) 0.070(2) Uiso d . C
H(13A) 1 -0.2864 -0.1449 -0.1789 0.077 Uiso calc R H
H(13B) 1 -0.3934 -0.0489 -0.2194 0.077 Uiso calc R H
C(14) 1 -0.2727(8) -0.0102(7) 0.0294(9) 0.075(2) Uiso d . C
H(14A) 1 -0.2924 0.0706 0.0531 0.082 Uiso calc R H
H(14B) 1 -0.3376 -0.0475 0.0600 0.082 Uiso calc R H
C(15) 1 -0.2233(8) 0.1044(6) -0.2050(9) 0.075(2) Uiso d . C
H(15A) 1 -0.1476 0.1352 -0.2257 0.083 Uiso calc R H
H(15B) 1 -0.2325 0.1533 -0.1025 0.083 Uiso calc R H
H(15C) 1 -0.3128 0.0999 -0.2960 0.083 Uiso calc R H
C(16) 1 -0.1781(7) -0.0858(6) -0.3531(8) 0.070(2) Uiso d . C
H(16A) 1 -0.1554 -0.1614 -0.3456 0.077 Uiso calc R H
H(16B) 1 -0.1035 -0.0552 -0.3759 0.077 Uiso calc R H
H(16C) 1 -0.2687 -0.0893 -0.4419 0.077 Uiso calc R H
C(17) 1 -0.0951(9) -0.1382(7) 0.1484(11) 0.096(2) Uiso d . C
H(17A) 1 -0.1112 -0.1943 0.0408 0.106 Uiso calc R H
H(17B) 1 -0.1606 -0.1547 0.1968 0.106 Uiso calc R H
H(17C) 1 0.0026 -0.1404 0.2206 0.106 Uiso calc R H
C(18) 1 -0.0807(8) 0.0615(6) 0.2943(9) 0.084(2) Uiso d . C
H(18A) 1 -0.0910 0.1369 0.2826 0.093 Uiso calc R H
H(18B) 1 0.0177 0.0535 0.3594 0.093 Uiso calc R H
H(18C) 1 -0.1432 0.0505 0.3499 0.093 Uiso calc R H
C(21) 1 -0.1868(7) -0.5468(5) -0.4526(8) 0.051(2) Uiso d . C
C(22) 1 -0.2461(7) -0.4799(5) -0.7006(8) 0.049(2) Uiso d . C
C(23) 1 0.3550(9) -0.4593(7) -0.3513(9) 0.077(2) Uiso d . C
H(23A) 1 0.3658 -0.3872 -0.2625 0.085 Uiso calc R H
H(23B) 1 0.4441 -0.4987 -0.3225 0.085 Uiso calc R H
C(24) 1 0.3312(9) -0.4362(7) -0.5069(10) 0.079(2) Uiso d . C
H(24A) 1 0.3509 -0.5039 -0.5860 0.087 Uiso calc R H
H(24B) 1 0.3980 -0.3745 -0.4865 0.087 Uiso calc R H
C(25) 1 0.2547(8) -0.6520(6) -0.4262(9) 0.076(2) Uiso d . C
H(25A) 1 0.1762 -0.6941 -0.4267 0.084 Uiso calc R H
H(25B) 1 0.3445 -0.6719 -0.3558 0.084 Uiso calc R H
H(25C) 1 0.2550 -0.6706 -0.5383 0.084 Uiso calc R H
C(26) 1 0.2359(8) -0.5067(6) -0.1898(9) 0.076(2) Uiso d . C
H(26A) 1 0.1602 -0.5534 -0.1934 0.083 Uiso calc R H
H(26B) 1 0.2195 -0.4273 -0.1444 0.083 Uiso calc R H
H(26C) 1 0.3273 -0.5250 -0.1202 0.083 Uiso calc R H
C(27) 1 0.1390(7) -0.4359(6) -0.7656(8) 0.073(2) Uiso d . C
H(27A) 1 0.1261 -0.5178 -0.8128 0.080 Uiso calc R H
H(27B) 1 0.2138 -0.4094 -0.7926 0.080 Uiso calc R H
H(27C) 1 0.0503 -0.4016 -0.8109 0.080 Uiso calc R H
C(28) 1 0.1685(8) -0.2792(6) -0.5154(9) 0.079(2) Uiso d . C
H(28A) 1 0.1919 -0.2574 -0.3963 0.087 Uiso calc R H
H(28B) 1 0.0715 -0.2594 -0.5669 0.087 Uiso calc R H
H(28C) 1 0.2342 -0.2395 -0.5400 0.087 Uiso calc R H
C(1) 1 0.4208(6) 0.0174(5) 0.3280(7) 0.0604(14) Uiso d D C
F(11) 1 0.4192(5) 0.1279(4) 0.4029(5) 0.099(2) Uani d D F
F(12) 1 0.4069(4) -0.0361(4) 0.4309(5) 0.0910(14) Uani d D F
F(13) 1 0.5509(4) -0.0014(5) 0.3194(5) 0.0881(14) Uani d D F
C(2) 1 0.3102(6) -0.1486(5) 0.0646(7) 0.0575(14) Uiso d D C
F(21) 1 0.1970(4) -0.1859(3) -0.0776(5) 0.0830(11) Uani d D F
F(22) 1 0.4246(5) -0.1721(4) 0.0221(7) 0.097(2) Uani d D F
F(23) 1 0.3110(5) -0.2139(3) 0.1562(6) 0.0952(13) Uani d D F
C(3) 1 0.2961(6) 0.0739(5) -0.1889(7) 0.0563(13) Uiso d D C
F(31) 1 0.2097(5) 0.1069(4) -0.3151(5) 0.0942(13) Uani d D F
F(32) 1 0.4220(5) 0.1320(4) -0.1319(6) 0.0832(13) Uani d D F
F(33) 1 0.3228(5) -0.0345(3) -0.2519(5) 0.0782(12) Uani d D F
C(4) 1 0.2179(7) 0.2157(5) 0.0374(7) 0.0629(15) Uiso d D C
F(41) 1 0.1424(4) 0.2280(3) 0.1375(5) 0.0843(11) Uani d D F
F(42) 1 0.3433(5) 0.2720(4) 0.1298(7) 0.105(2) Uani d D F
F(43) 1 0.1482(6) 0.2698(4) -0.0721(6) 0.106(2) Uani d D F
C(5) 1 -0.2634(7) -0.6500(6) -0.4492(9) 0.076(2) Uiso d D C
F(51) 1 -0.3887(5) -0.6303(4) -0.4264(8) 0.108(2) Uani d D F
F(52) 1 -0.2911(6) -0.7342(4) -0.5940(7) 0.108(2) Uani d D F
F(53) 1 -0.1835(6) -0.6917(5) -0.3289(9) 0.137(2) Uani d D F
C(6) 1 -0.1731(7) -0.4441(5) -0.2925(8) 0.065(2) Uiso d D C
F(61) 1 -0.2982(5) -0.4025(4) -0.2855(6) 0.097(2) Uani d D F
F(62) 1 -0.1055(5) -0.4706(5) -0.1546(5) 0.1035(15) Uani d D F
F(63) 1 -0.0938(4) -0.3584(3) -0.2858(5) 0.0810(11) Uani d D F
C(7) 1 -0.3621(7) -0.3942(6) -0.7473(8) 0.074(2) Uiso d D C
F(71) 1 -0.4962(5) -0.4382(4) -0.8171(6) 0.100(2) Uani d D F
F(72) 1 -0.3601(6) -0.3101(4) -0.6131(7) 0.126(2) Uani d D F
F(73) 1 -0.3411(6) -0.3489(6) -0.8543(8) 0.139(2) Uani d D F
C(8) 1 -0.2633(8) -0.5847(6) -0.8585(9) 0.077(2) Uiso d D C
F(81) 1 -0.1524(5) -0.6524(4) -0.8224(6) 0.113(2) Uani d D F
F(82) 1 -0.3809(6) -0.6470(5) -0.9105(7) 0.120(2) Uani d D F
F(83) 1 -0.2566(7) -0.5557(6) -0.9827(6) 0.136(2) Uani d D F

loop_
_atom_type_symbol
_atom_type_description
_atom_type_scat_dispersion_real
_atom_type_scat_dispersion_imag
_atom_type_scat_source
C C 0.0033 0.0016 'International Tables Vol C Tables 4.2.6.8 and 6.1.1.4'
H H 0.0000 0.0000 'International Tables Vol C Tables 4.2.6.8 and 6.1.1.4'
N N 0.0061 0.0033 'International Tables Vol C Tables 4.2.6.8 and 6.1.1.4'
O O 0.0106 0.0060 'International Tables Vol C Tables 4.2.6.8 and 6.1.1.4'
F F 0.0171 0.0103 'International Tables Vol C Tables 4.2.6.8 and 6.1.1.4'
Cu Cu 0.3201 1.2651 'International Tables Vol C Tables 4.2.6.8 and 6.1.1.4'

loop_
_geom_angle_atom_site_label_1
_geom_angle_atom_site_label_2
_geom_angle_atom_site_label_3
_geom_angle
_geom_angle_publ_flag
O(1) Cu(1) O(3) 92.8(2) yes
O(1) Cu(1) N(2) 91.2(2) ?
O(3) Cu(1) N(2) 174.5(2) ?
O(1) Cu(1) N(1) 175.4(2) ?
O(3) Cu(1) N(1) 89.7(2) ?
N(2) Cu(1) N(1) 86.6(2) yes
O(4) Cu(2) O(6) 92.3(2) yes
O(4) Cu(2) N(3) 91.0(2) ?
O(6) Cu(2) N(3) 172.9(2) ?
O(4) Cu(2) N(4) 173.3(2) ?
O(6) Cu(2) N(4) 91.4(2) ?
N(3) Cu(2) N(4) 85.9(2) yes
C(11) O(1) Cu(1) 121.1(3) yes
C(11) O(2) C(12) 121.6(5) yes
C(12) O(3) Cu(1) 120.8(3) yes
C(21) O(4) Cu(2) 120.8(4) yes
C(21) O(5) C(22) 120.8(5) yes
C(22) O(6) Cu(2) 121.7(4) yes
C(15) N(1) C(13) 113.2(5) ?
C(15) N(1) C(16) 108.7(5) ?
C(13) N(1) C(16) 108.7(5) ?
C(15) N(1) Cu(1) 109.2(4) ?
C(13) N(1) Cu(1) 106.0(4) yes
C(16) N(1) Cu(1) 111.0(4) ?
C(17) N(2) C(18) 109.0(6) ?
C(17) N(2) C(14) 113.0(6) ?
C(18) N(2) C(14) 108.7(5) ?
C(17) N(2) Cu(1) 108.7(5) ?
C(18) N(2) Cu(1) 111.4(4) ?
C(14) N(2) Cu(1) 106.1(4) yes
C(23) N(3) C(25) 112.7(5) ?
C(23) N(3) C(26) 108.0(5) ?
C(25) N(3) C(26) 106.5(5) ?
C(23) N(3) Cu(2) 107.9(4) yes
C(25) N(3) Cu(2) 109.7(4) ?
C(26) N(3) Cu(2) 112.2(4) ?
C(28) N(4) C(27) 108.6(5) ?
C(28) N(4) C(24) 110.6(5) ?
C(27) N(4) C(24) 109.8(5) ?
C(28) N(4) Cu(2) 108.9(4) ?
C(27) N(4) Cu(2) 111.8(4) ?
C(24) N(4) Cu(2) 107.2(4) yes
O(1) C(11) O(2) 118.0(5) yes
O(1) C(11) C(2) 111.1(5) ?
O(2) C(11) C(2) 107.9(4) ?
O(1) C(11) C(1) 107.5(4) ?
O(2) C(11) C(1) 102.0(4) ?
C(2) C(11) C(1) 109.8(5) ?
O(3) C(12) O(2) 118.1(4) yes
O(3) C(12) C(3) 107.6(4) ?
O(2) C(12) C(3) 103.5(4) ?
O(3) C(12) C(4) 110.4(5) ?
O(2) C(12) C(4) 106.8(4) ?
C(3) C(12) C(4) 110.1(4) ?
N(1) C(13) C(14) 108.2(6) yes
N(2) C(14) C(13) 109.0(6) yes
O(4) C(21) O(5) 118.8(5) yes
O(4) C(21) C(5) 108.3(5) ?
O(5) C(21) C(5) 102.5(5) ?
O(4) C(21) C(6) 111.6(5) ?
O(5) C(21) C(6) 105.5(5) ?
C(5) C(21) C(6) 109.5(5) ?
O(6) C(22) O(5) 117.2(5) yes
O(6) C(22) C(7) 108.4(5) ?
O(5) C(22) C(7) 101.4(5) ?
O(6) C(22) C(8) 111.8(5) ?
O(5) C(22) C(8) 108.3(5) ?
C(7) C(22) C(8) 109.0(5) ?
C(24) C(23) N(3) 112.1(6) yes
C(23) C(24) N(4) 112.1(6) yes
F(11) C(1) F(13) 106.5(5) ?
F(11) C(1) F(12) 106.6(5) ?
F(13) C(1) F(12) 107.3(5) ?
F(11) C(1) C(11) 111.2(5) ?
F(13) C(1) C(11) 112.8(5) ?
F(12) C(1) C(11) 112.0(5) ?
F(22) C(2) F(23) 106.3(5) ?
F(22) C(2) F(21) 105.8(5) ?
F(23) C(2) F(21) 106.7(5) ?
F(22) C(2) C(11) 114.6(5) ?
F(23) C(2) C(11) 112.5(5) ?
F(21) C(2) C(11) 110.4(5) ?
F(31) C(3) F(33) 107.0(5) ?
F(31) C(3) F(32) 107.3(5) ?
F(33) C(3) F(32) 105.5(5) ?
F(31) C(3) C(12) 112.6(5) ?
F(33) C(3) C(12) 110.5(4) ?
F(32) C(3) C(12) 113.4(5) ?
F(42) C(4) F(43) 107.2(6) ?
F(42) C(4) F(41) 106.9(5) ?
F(43) C(4) F(41) 106.0(5) ?
F(42) C(4) C(12) 114.2(5) ?
F(43) C(4) C(12) 111.2(5) ?
F(41) C(4) C(12) 110.9(5) ?
F(51) C(5) F(53) 105.4(6) ?
F(51) C(5) F(52) 105.8(6) ?
F(53) C(5) F(52) 107.3(6) ?
F(51) C(5) C(21) 115.7(6) ?
F(53) C(5) C(21) 111.9(6) ?
F(52) C(5) C(21) 110.2(6) ?
F(62) C(6) F(61) 107.9(6) ?
F(62) C(6) F(63) 105.7(5) ?
F(61) C(6) F(63) 106.9(5) ?
F(62) C(6) C(21) 112.1(5) ?
F(61) C(6) C(21) 114.0(5) ?
F(63) C(6) C(21) 109.8(5) ?
F(72) C(7) F(71) 105.3(6) ?
F(72) C(7) F(73) 108.1(6) ?
F(71) C(7) F(73) 106.2(6) ?
F(72) C(7) C(22) 110.6(5) ?
F(71) C(7) C(22) 114.7(6) ?
F(73) C(7) C(22) 111.6(6) ?
F(82) C(8) F(83) 108.3(7) ?
F(82) C(8) F(81) 107.2(6) ?
F(83) C(8) F(81) 105.5(6) ?
F(82) C(8) C(22) 114.0(6) ?
F(83) C(8) C(22) 112.6(6) ?
F(81) C(8) C(22) 108.8(6) ?

loop_
_geom_bond_atom_site_label_1
_geom_bond_atom_site_label_2
_geom_bond_distance
_geom_bond_publ_flag
Cu(1) O(1) 1.891(4) yes
Cu(1) O(3) 1.895(4) yes
Cu(1) N(2) 2.012(5) yes
Cu(1) N(1) 2.019(5) yes
Cu(2) O(4) 1.890(4) yes
Cu(2) O(6) 1.895(4) yes
Cu(2) N(3) 2.016(5) yes
Cu(2) N(4) 2.022(5) yes
O(1) C(11) 1.334(7) yes
O(2) C(11) 1.417(7) yes
O(2) C(12) 1.422(7) yes
O(3) C(12) 1.327(6) yes
O(4) C(21) 1.325(7) yes
O(5) C(21) 1.420(7) yes
O(5) C(22) 1.429(7) yes
O(6) C(22) 1.344(7) yes
N(1) C(15) 1.461(8) ?
N(1) C(13) 1.476(8) yes
N(1) C(16) 1.493(8) ?
N(2) C(17) 1.461(10) ?
N(2) C(18) 1.462(9) ?
N(2) C(14) 1.493(9) yes
N(3) C(23) 1.454(9) yes
N(3) C(25) 1.464(8) ?
N(3) C(26) 1.486(8) ?
N(4) C(28) 1.470(9) ?
N(4) C(27) 1.479(8) ?
N(4) C(24) 1.489(9) yes
C(11) C(2) 1.537(8) yes
C(11) C(1) 1.554(8) yes
C(12) C(3) 1.546(8) yes
C(12) C(4) 1.557(8) yes
C(13) C(14) 1.493(10) yes
C(21) C(5) 1.535(9) yes
C(21) C(6) 1.557(9) yes
C(22) C(7) 1.543(9) yes
C(22) C(8) 1.553(9) yes
C(23) C(24) 1.447(10) yes
C(1) F(11) 1.316(7) ?
C(1) F(13) 1.318(7) ?
C(1) F(12) 1.336(6) ?
C(2) F(22) 1.306(7) ?
C(2) F(23) 1.315(6) ?
C(2) F(21) 1.336(7) ?
C(3) F(31) 1.318(6) ?
C(3) F(33) 1.324(6) ?
C(3) F(32) 1.329(6) ?
C(4) F(42) 1.318(7) ?
C(4) F(43) 1.325(7) ?
C(4) F(41) 1.328(7) ?
C(5) F(51) 1.322(8) ?
C(5) F(53) 1.321(8) ?
C(5) F(52) 1.333(8) ?
C(6) F(62) 1.313(7) ?
C(6) F(61) 1.323(7) ?
C(6) F(63) 1.331(7) ?
C(7) F(72) 1.313(8) ?
C(7) F(71) 1.321(7) ?
C(7) F(73) 1.329(7) ?
C(8) F(82) 1.293(8) ?
C(8) F(83) 1.296(8) ?
C(8) F(81) 1.342(8) ?

loop_
_geom_torsion_atom_site_label_1
_geom_torsion_atom_site_label_2
_geom_torsion_atom_site_label_3
_geom_torsion_atom_site_label_4
_geom_torsion
_geom_torsion_publ_flag
Cu(1) O(1) C(11) O(2) 49.1(6) yes
O(1) C(11) O(2) C(12) -27.9(7) yes
C(11) O(2) C(12) O(3) -24.1(7) yes
O(2) C(12) O(3) Cu(1) 49.7(6) yes
C(12) O(3) Cu(1) O(1) -25.8(4) yes
O(3) Cu(1) O(1) C(11) -22.3(4) yes
Cu(2) O(4) C(21) O(5) 50.8(7) yes
O(4) C(21) O(5) C(22) -21.4(8) yes
C(21) O(5) C(22) O(6) -30.6(8) yes
O(5) C(22) O(6) Cu(2) 49.2(7) yes
C(22) O(6) Cu(2) O(4) -20.3(5) yes
O(6) Cu(2) O(4) C(21) -28.3(5) yes
Cu(1) N(1) C(13) C(14) 42.2(6) no
N(1) C(13) C(14) N(2) -55.1(7) no
C(13) C(14) N(2) Cu(1) 38.6(7) no
C(14) N(2) Cu(1) N(1) -11.9(4) no
N(2) Cu(1) N(1) C(13) -16.6(4) no
Cu(2) N(3) C(23) C(24) -34.2(7) no
N(3) C(23) C(24) N(4) 44.2(9) no
C(23) C(24) N(4) Cu(2) -30.5(7) no
C(24) N(4) Cu(2) N(3) 9.0(4) no
N(4) Cu(2) N(3) C(23) 13.2(4) no
